data_1010147
loop_
_publ_author_name
'Braekken, H'

_publ_section_title
;
Die Kristallstruktur von Arsen- und Antimontribromid
;
_journal_coden_ASTM KNSFA2
_journal_name_full
;
Kongelige Norske Videnskapers Selskab, Forhandlinger
;
_journal_page_first 3
_journal_page_last 3
_journal_volume 8
_journal_year 1935
_chemical_formula_structural 'As Br3'
_chemical_formula_sum 'As Br3'
_chemical_name_systematic 'Arsenic bromide'
_space_group_IT_number 19
_symmetry_cell_setting orthorhombic
_symmetry_Int_Tables_number 19
_symmetry_space_group_name_Hall 'P 2ac 2ab'
_symmetry_space_group_name_H-M 'P 21 21 21'
_cell_angle_alpha 90
_cell_angle_beta 90
_cell_angle_gamma 90
_cell_formula_units_Z 4
_cell_length_a 10.15
_cell_length_b 12.07
_cell_length_c 4.31
_cell_volume 528.0
_cod_database_code 1010147

loop_
_symmetry_equiv_pos_as_xyz
x,y,z
1/2-x,-y,1/2+z
1/2+x,1/2-y,-z
-x,1/2+y,1/2-z

loop_
_atom_site_label
_atom_site_type_symbol
_atom_site_symmetry_multiplicity
_atom_site_Wyckoff_symbol
_atom_site_fract_x
_atom_site_fract_y
_atom_site_fract_z
_atom_site_occupancy
_atom_site_attached_hydrogens
_atom_site_calc_flag
As1 As3+ 4 a 0.3 0.215 0. 1. 0 d
Br1 Br1- 4 a -0.193 0.123 0.262 1. 0 d
Br2 Br1- 4 a 0.133 0.123 -0.262 1. 0 d
Br3 Br1- 4 a 0.482 0.123 -0.25 1. 0 d

loop_
_atom_type_symbol
_atom_type_oxidation_number
As3+ 3.000
Br1- -1.000
